data_7216077
loop_
_publ_author_name
'Li, F.'
'Ma, Z.'
'Wang, Y.-L.'
'Cao, R.'
'Bi, W.-H.'
'Li, X.'

_publ_section_title
;
 Exploring the synthesis of infinite helical chains with 2-carboxycinnamic
 acid
;
_journal_issue 92
_journal_name_full CrystEngComm
_journal_page_first 569
_journal_paper_doi 10.1039/b505920h
_journal_volume 7
_journal_year 2005
_chemical_formula_sum 'C20 H22 Cd N2 O8'
_chemical_formula_weight 530.80
_chemical_name_systematic
;
?
;
_space_group_IT_number 15
_symmetry_cell_setting monoclinic
_symmetry_space_group_name_Hall '-C 2yc'
_symmetry_space_group_name_H-M 'C 1 2/c 1'
_atom_sites_solution_hydrogens geom
_atom_sites_solution_primary direct
_atom_sites_solution_secondary difmap
_audit_creation_method SHELXL-97
_cell_angle_alpha 90.00
_cell_angle_beta 125.584(6)
_cell_angle_gamma 90.00
_cell_formula_units_Z 8
_cell_length_a 25.995(5)
_cell_length_b 11.6819(13)
_cell_length_c 16.660(3)
_cell_measurement_reflns_used 4679
_cell_measurement_temperature 173(2)
_cell_measurement_theta_max 27.4835
_cell_measurement_theta_min 3.0088
_cell_volume 4114.4(12)
_computing_cell_refinement 'CrystalClear (Rigaku Corp., 2000)'
_computing_data_collection 'CrystalClear (Rigaku Corp., 2000)'
_computing_data_reduction 'CrystalClear (Rigaku Corp., 2000)'
_computing_molecular_graphics 'SHELXL-97 (Sheldrick, 1997)'
_computing_publication_material 'SHELXL-97 (Sheldrick, 1997)'
_computing_structure_refinement 'SHELXL-97 (Sheldrick, 1997)'
_computing_structure_solution 'SHELXS-97 (Sheldrick, 1990)'
_diffrn_ambient_temperature 173(2)
_diffrn_measured_fraction_theta_full 0.997
_diffrn_measured_fraction_theta_max 0.997
_diffrn_measurement_device_type
;
Mercury70 (2x2 bin mode)
;
_diffrn_measurement_method dtprofit.ref
_diffrn_radiation_monochromator graphite
_diffrn_radiation_source 'fine-focus sealed tube'
_diffrn_radiation_type MoK\a
_diffrn_radiation_wavelength 0.71073
_diffrn_reflns_av_R_equivalents 0.0389
_diffrn_reflns_av_sigmaI/netI 0.0393
_diffrn_reflns_limit_h_max 25
_diffrn_reflns_limit_h_min -33
_diffrn_reflns_limit_k_max 15
_diffrn_reflns_limit_k_min -15
_diffrn_reflns_limit_l_max 21
_diffrn_reflns_limit_l_min -16
_diffrn_reflns_number 15362
_diffrn_reflns_theta_full 27.48
_diffrn_reflns_theta_max 27.48
_diffrn_reflns_theta_min 3.01
_diffrn_standards_decay_% none
_diffrn_standards_interval_count none
_diffrn_standards_interval_time none
_diffrn_standards_number none
_exptl_absorpt_coefficient_mu 1.113
_exptl_absorpt_correction_T_max 0.5323
_exptl_absorpt_correction_T_min 1.0000
_exptl_absorpt_correction_type multi-scan
_exptl_absorpt_process_details
;
empirical from equivalent reflections (XEMP in
SHELXTL; Siemens,1994)
;
_exptl_crystal_colour colorless
_exptl_crystal_density_diffrn 1.714
_exptl_crystal_density_method 'not measured'
_exptl_crystal_description Prism
_exptl_crystal_F_000 2144
_exptl_crystal_size_max 0.8000
_exptl_crystal_size_mid 0.1000
_exptl_crystal_size_min 0.1000
_refine_diff_density_max 1.151
_refine_diff_density_min -1.596
_refine_diff_density_rms 0.140
_refine_ls_extinction_method none
_refine_ls_goodness_of_fit_ref 1.091
_refine_ls_hydrogen_treatment mixed
_refine_ls_matrix_type full
_refine_ls_number_parameters 275
_refine_ls_number_reflns 4712
_refine_ls_number_restraints 0
_refine_ls_restrained_S_all 1.091
_refine_ls_R_factor_all 0.0766
_refine_ls_R_factor_gt 0.0690
_refine_ls_shift/su_max 0.000
_refine_ls_shift/su_mean 0.000
_refine_ls_structure_factor_coef Fsqd
_refine_ls_weighting_details 'calc w=1/[\s^2^(Fo^2^)+(0.0750P)^2^+50.1641P] where P=(Fo^2^+2Fc^2^)/3'
_refine_ls_weighting_scheme calc
_refine_ls_wR_factor_gt 0.1666
_refine_ls_wR_factor_ref 0.1721
_reflns_number_gt 4295
_reflns_number_total 4712
_reflns_threshold_expression >2sigma(I)
_cod_data_source_file b505920h.txt
_cod_data_source_block d:\lf\chain-2\lf23\b
_cod_depositor_comments
;
The following automatic conversions were performed:

'_exptl_absorpt_correction_type' value 'Multi-scan' changed to
'multi-scan' according to
/usr/data/users/saulius/automatic-downloads/retrospective/RSC/lib/dictionaries/cif_core.dic
dictionary named 'cif_core.dic' version 2.4.2 from 2011-04-26.

Automatic conversion script
Id: cif_fix_values 2281 2013-09-26 08:29:07Z andrius 
;
_cod_original_cell_volume 4114.5(11)
_cod_original_sg_symbol_H-M c2/c
_cod_database_code 7216077

loop_
_symmetry_equiv_pos_as_xyz
'x, y, z'
'-x, y, -z+1/2'
'x+1/2, y+1/2, z'
'-x+1/2, y+1/2, -z+1/2'
'-x, -y, -z'
'x, -y, z-1/2'
'-x+1/2, -y+1/2, -z'
'x+1/2, -y+1/2, z-1/2'

loop_
_atom_site_label
_atom_site_type_symbol
_atom_site_fract_x
_atom_site_fract_y
_atom_site_fract_z
_atom_site_U_iso_or_equiv
_atom_site_adp_type
_atom_site_occupancy
_atom_site_symmetry_multiplicity
_atom_site_calc_flag
_atom_site_refinement_flags
Cd1 Cd 0.054168(18) 0.82718(3) 0.89485(3) 0.02583(16) Uani 1 1 d .
O1 O -0.03930(19) 0.8345(4) 0.8837(3) 0.0310(9) Uani 1 1 d .
N1 N 0.0479(2) 1.0266(4) 0.8846(4) 0.0324(11) Uani 1 1 d .
C1 C -0.0773(3) 0.8449(5) 0.7924(4) 0.0274(12) Uani 1 1 d .
O2 O -0.0631(3) 0.8186(4) 0.7341(4) 0.0421(11) Uani 1 1 d .
N2 N 0.0545(2) 1.6322(5) 0.8950(4) 0.0293(10) Uani 1 1 d .
C2 C -0.1418(3) 0.8941(5) 0.7494(5) 0.0330(13) Uani 1 1 d .
H2A H -0.1731 0.8898 0.6802 0.040 Uiso 1 1 calc R
O3 O -0.1124(2) 1.1449(5) 0.9290(4) 0.0469(13) Uani 1 1 d .
C3 C -0.1560(3) 0.9431(6) 0.8057(5) 0.0426(17) Uani 1 1 d .
H3A H -0.1239 0.9427 0.8747 0.051 Uiso 1 1 calc R
O4 O -0.1656(2) 1.1491(6) 0.9928(4) 0.0641(18) Uani 1 1 d .
C4 C -0.2161(3) 0.9985(7) 0.7734(6) 0.054(2) Uani 1 1 d .
C5 C -0.2725(4) 0.9640(9) 0.6840(7) 0.078(3) Uani 1 1 d .
H5A H -0.2711 0.9074 0.6444 0.094 Uiso 1 1 calc R
O5 O 0.1323(8) 1.2854(15) 0.7282(13) 0.202(6) Uiso 1 1 d .
O6 O -0.2415(12) 1.2525(17) 0.6253(16) 0.130(7) Uani 0.50 1 d P
C6 C -0.3294(4) 1.0120(11) 0.6539(8) 0.100(5) Uani 1 1 d .
H6A H -0.3671 0.9852 0.5951 0.120 Uiso 1 1 calc R
C7 C -0.3329(4) 1.0980(11) 0.7069(9) 0.111(6) Uani 1 1 d .
H7A H -0.3722 1.1334 0.6833 0.133 Uiso 1 1 calc R
O7 O -0.2624(7) 1.1668(14) 1.0049(12) 0.083(4) Uani 0.50 1 d P
C8 C -0.2784(4) 1.1317(10) 0.7947(8) 0.088(4) Uani 1 1 d .
H8A H -0.2806 1.1892 0.8329 0.105 Uiso 1 1 calc R
O8 O -0.2427(6) 1.0701(17) 0.5121(12) 0.099(5) Uani 0.50 1 d P
C9 C -0.2198(3) 1.0832(8) 0.8290(6) 0.056(2) Uani 1 1 d .
C10 C -0.1621(3) 1.1287(7) 0.9221(6) 0.0474(19) Uani 1 1 d .
C11 C 0.0810(4) 1.0854(6) 0.8603(6) 0.0441(17) Uani 1 1 d .
H11A H 0.1038 1.0441 0.8413 0.053 Uiso 1 1 calc R
C12 C 0.0149(3) 1.0854(6) 0.9086(5) 0.0379(15) Uani 1 1 d .
H12A H -0.0093 1.0443 0.9250 0.046 Uiso 1 1 calc R
C13 C 0.0835(3) 1.2036(6) 0.8616(6) 0.0408(16) Uani 1 1 d .
H13A H 0.1081 1.2424 0.8447 0.049 Uiso 1 1 calc R
C14 C 0.0142(4) 1.2035(6) 0.9107(5) 0.0424(17) Uani 1 1 d .
H14A H -0.0104 1.2424 0.9276 0.051 Uiso 1 1 calc R
C15 C 0.0497(3) 1.2645(5) 0.8877(4) 0.0282(12) Uani 1 1 d .
C16 C 0.0509(3) 1.3914(6) 0.8891(4) 0.0329(13) Uani 1 1 d .
C17 C 0.0979(5) 1.4535(7) 0.8934(9) 0.070(3) Uani 1 1 d .
H17A H 0.1305 1.4140 0.8951 0.085 Uiso 1 1 calc R
C18 C 0.0079(4) 1.4542(7) 0.8910(8) 0.062(3) Uani 1 1 d .
H18A H -0.0249 1.4169 0.8900 0.075 Uiso 1 1 calc R
C19 C 0.0982(5) 1.5716(7) 0.8954(9) 0.071(3) Uani 1 1 d .
H19A H 0.1307 1.6114 0.8971 0.085 Uiso 1 1 calc R
C20 C 0.0115(4) 1.5723(6) 0.8944(8) 0.061(3) Uani 1 1 d .
H20A H -0.0193 1.6131 0.8965 0.073 Uiso 1 1 calc R

loop_
_atom_site_aniso_label
_atom_site_aniso_U_11
_atom_site_aniso_U_22
_atom_site_aniso_U_33
_atom_site_aniso_U_23
_atom_site_aniso_U_13
_atom_site_aniso_U_12
Cd1 0.0227(2) 0.0234(2) 0.0266(2) -0.00403(15) 0.01162(18) 0.00348(15)
O1 0.0217(19) 0.036(2) 0.030(2) 0.0026(17) 0.0124(17) 0.0102(16)
N1 0.037(3) 0.020(2) 0.034(3) -0.009(2) 0.017(2) 0.000(2)
C1 0.031(3) 0.020(3) 0.032(3) 0.001(2) 0.019(2) 0.002(2)
O2 0.058(3) 0.039(3) 0.042(3) 0.011(2) 0.036(2) 0.012(2)
N2 0.034(3) 0.026(2) 0.031(2) 0.0030(19) 0.021(2) 0.010(2)
C2 0.027(3) 0.026(3) 0.030(3) -0.001(2) 0.008(2) 0.006(2)
O3 0.022(2) 0.058(3) 0.042(3) -0.009(2) 0.0079(19) 0.007(2)
C3 0.018(3) 0.048(4) 0.034(3) -0.010(3) -0.001(2) 0.008(3)
O4 0.024(2) 0.104(5) 0.057(3) -0.033(3) 0.019(2) 0.007(3)
C4 0.023(3) 0.061(5) 0.049(4) -0.021(4) 0.005(3) 0.015(3)
C5 0.025(4) 0.095(7) 0.064(5) -0.032(5) -0.002(3) 0.025(4)
O6 0.18(2) 0.105(15) 0.125(16) 0.032(12) 0.104(16) 0.018(14)
C6 0.022(4) 0.120(9) 0.082(7) -0.057(7) -0.013(4) 0.016(5)
C7 0.021(4) 0.125(10) 0.106(8) -0.068(8) -0.008(4) 0.030(5)
O7 0.063(9) 0.107(12) 0.090(11) 0.005(9) 0.051(8) -0.004(8)
C8 0.020(3) 0.096(7) 0.091(7) -0.053(6) 0.001(4) 0.019(4)
O8 0.041(7) 0.146(16) 0.102(12) 0.018(11) 0.036(8) 0.006(8)
C9 0.016(3) 0.069(5) 0.053(4) -0.020(4) 0.002(3) 0.016(3)
C10 0.022(3) 0.048(4) 0.048(4) -0.012(3) 0.006(3) 0.013(3)
C11 0.047(4) 0.026(3) 0.066(5) -0.019(3) 0.037(4) -0.006(3)
C12 0.052(4) 0.030(3) 0.043(4) 0.001(3) 0.034(3) 0.009(3)
C13 0.044(4) 0.028(3) 0.062(4) -0.013(3) 0.037(4) -0.003(3)
C14 0.076(5) 0.024(3) 0.048(4) 0.001(3) 0.047(4) 0.011(3)
C15 0.044(3) 0.017(3) 0.021(3) 0.000(2) 0.017(2) 0.005(2)
C16 0.039(3) 0.036(4) 0.021(3) -0.001(2) 0.017(3) 0.005(3)
C17 0.100(7) 0.033(4) 0.139(9) 0.017(5) 0.104(8) 0.017(4)
C18 0.033(4) 0.036(4) 0.121(8) -0.026(4) 0.047(5) -0.008(3)
C19 0.096(7) 0.036(4) 0.142(10) 0.026(5) 0.103(8) 0.022(4)
C20 0.049(4) 0.025(4) 0.120(8) -0.020(4) 0.055(5) -0.002(3)

loop_
_atom_type_symbol
_atom_type_description
_atom_type_scat_dispersion_real
_atom_type_scat_dispersion_imag
_atom_type_scat_source
C C 0.0033 0.0016 'International Tables Vol C Tables 4.2.6.8 and 6.1.1.4'
H H 0.0000 0.0000 'International Tables Vol C Tables 4.2.6.8 and 6.1.1.4'
N N 0.0061 0.0033 'International Tables Vol C Tables 4.2.6.8 and 6.1.1.4'
O O 0.0106 0.0060 'International Tables Vol C Tables 4.2.6.8 and 6.1.1.4'
Cd Cd -0.8075 1.2024 'International Tables Vol C Tables 4.2.6.8 and 6.1.1.4'

loop_
_geom_angle_atom_site_label_1
_geom_angle_atom_site_label_2
_geom_angle_atom_site_label_3
_geom_angle
_geom_angle_site_symmetry_1
_geom_angle_site_symmetry_3
N2 Cd1 O2 87.42(17) 1_545 2_556
N2 Cd1 O1 92.26(16) 1_545 .
O2 Cd1 O1 126.61(17) 2_556 .
N2 Cd1 N1 176.35(17) 1_545 .
O2 Cd1 N1 90.91(17) 2_556 .
O1 Cd1 N1 86.13(17) . .
N2 Cd1 O4 96.5(2) 1_545 5_577
O2 Cd1 O4 90.1(2) 2_556 5_577
O1 Cd1 O4 142.62(17) . 5_577
N1 Cd1 O4 86.7(2) . 5_577
N2 Cd1 O3 97.73(18) 1_545 5_577
O2 Cd1 O3 144.13(18) 2_556 5_577
O1 Cd1 O3 88.80(16) . 5_577
N1 Cd1 O3 85.52(18) . 5_577
O4 Cd1 O3 54.07(18) 5_577 5_577
N2 Cd1 O2 87.95(16) 1_545 .
O2 Cd1 O2 74.57(19) 2_556 .
O1 Cd1 O2 52.08(14) . .
N1 Cd1 O2 88.48(16) . .
O4 Cd1 O2 163.9(2) 5_577 .
O3 Cd1 O2 140.77(16) 5_577 .
N2 Cd1 C10 100.8(2) 1_545 5_577
O2 Cd1 C10 117.1(2) 2_556 5_577
O1 Cd1 C10 115.3(2) . 5_577
N1 Cd1 C10 82.9(2) . 5_577
O4 Cd1 C10 27.3(2) 5_577 5_577
O3 Cd1 C10 27.0(2) 5_577 5_577
O2 Cd1 C10 165.41(18) . 5_577
C1 O1 Cd1 98.6(4) . .
C12 N1 C11 117.8(6) . .
C12 N1 Cd1 121.6(5) . .
C11 N1 Cd1 120.4(4) . .
O1 C1 O2 122.5(6) . .
O1 C1 C2 119.3(5) . .
O2 C1 C2 118.2(5) . .
C1 O2 Cd1 160.9(4) . 2_556
C1 O2 Cd1 83.8(4) . .
Cd1 O2 Cd1 105.23(19) 2_556 .
C20 N2 C19 115.9(6) . .
C20 N2 Cd1 122.0(4) . 1_565
C19 N2 Cd1 122.1(5) . 1_565
C3 C2 C1 121.6(5) . .
C10 O3 Cd1 90.9(5) . 5_577
C2 C3 C4 127.4(6) . .
C10 O4 Cd1 92.3(4) . 5_577
C9 C4 C5 118.3(6) . .
C9 C4 C3 122.4(6) . .
C5 C4 C3 119.2(7) . .
C6 C5 C4 120.3(8) . .
C7 C6 C5 121.5(8) . .
C8 C7 C6 118.7(7) . .
C7 C8 C9 121.4(8) . .
C4 C9 C8 119.6(7) . .
C4 C9 C10 121.8(6) . .
C8 C9 C10 118.5(7) . .
O3 C10 O4 121.5(6) . .
O3 C10 C9 120.8(7) . .
O4 C10 C9 117.7(7) . .
O3 C10 Cd1 62.1(4) . 5_577
O4 C10 Cd1 60.4(4) . 5_577
C9 C10 Cd1 169.7(6) . 5_577
N1 C11 C13 123.0(6) . .
N1 C12 C14 123.1(7) . .
C11 C13 C15 119.0(7) . .
C12 C14 C15 119.0(6) . .
C14 C15 C13 118.0(6) . .
C14 C15 C16 121.5(6) . .
C13 C15 C16 120.5(6) . .
C18 C16 C17 115.5(7) . .
C18 C16 C15 122.2(7) . .
C17 C16 C15 122.3(6) . .
C19 C17 C16 121.1(7) . .
C16 C18 C20 120.4(7) . .
N2 C19 C17 122.4(8) . .
N2 C20 C18 124.6(7) . .

loop_
_geom_bond_atom_site_label_1
_geom_bond_atom_site_label_2
_geom_bond_distance
_geom_bond_site_symmetry_2
Cd1 N2 2.278(5) 1_545
Cd1 O2 2.293(5) 2_556
Cd1 O1 2.328(4) .
Cd1 N1 2.334(5) .
Cd1 O4 2.379(5) 5_577
Cd1 O3 2.417(5) 5_577
Cd1 O2 2.640(5) .
Cd1 C10 2.735(7) 5_577
O1 C1 1.248(7) .
N1 C12 1.328(8) .
N1 C11 1.334(9) .
C1 O2 1.261(8) .
C1 C2 1.502(8) .
O2 Cd1 2.293(5) 2_556
N2 C20 1.314(9) .
N2 C19 1.336(9) .
N2 Cd1 2.278(5) 1_565
C2 C3 1.322(9) .
O3 C10 1.242(9) .
O3 Cd1 2.417(5) 5_577
C3 C4 1.474(9) .
O4 C10 1.256(10) .
O4 Cd1 2.379(5) 5_577
C4 C9 1.394(10) .
C4 C5 1.410(10) .
C5 C6 1.375(11) .
C6 C7 1.376(13) .
C7 C8 1.374(11) .
C8 C9 1.400(9) .
C9 C10 1.493(9) .
C10 Cd1 2.735(7) 5_577
C11 C13 1.382(9) .
C12 C14 1.381(9) .
C13 C15 1.385(8) .
C14 C15 1.385(9) .
C15 C16 1.482(9) .
C16 C18 1.352(9) .
C16 C17 1.386(11) .
C17 C19 1.381(11) .
C18 C20 1.382(10) .
